data_2234467
loop_
_publ_author_name
'Ou-Yang, Hua-Yong'

_publ_section_title
;
 4-[(2'-Cyanobiphenyl-4-yl)methyl]morpholin-4-ium perchlorate
;
_journal_coeditor_code XU5487
_journal_issue 4
_journal_name_full 'Acta Crystallographica Section E'
_journal_page_first o1236
_journal_paper_doi 10.1107/S1600536812012792
_journal_volume 68
_journal_year 2012
_chemical_formula_iupac 'C18 H19  N2 O +, Cl O4 -'
_chemical_formula_moiety 'C18 H19  N2 O +, Cl O4 -'
_chemical_formula_sum 'C18 H19 Cl N2 O5'
_chemical_formula_weight 378.80
_chemical_name_systematic
;
4-[(2'-Cyanobiphenyl-4-yl)methyl]morpholin-4-ium perchlorate
;
_space_group_IT_number 15
_symmetry_cell_setting monoclinic
_symmetry_space_group_name_Hall '-C 2yc'
_symmetry_space_group_name_H-M 'C 1 2/c 1'
_atom_sites_solution_hydrogens geom
_atom_sites_solution_primary direct
_atom_sites_solution_secondary difmap
_audit_creation_method SHELXL-97
_cell_angle_alpha 90.00
_cell_angle_beta 92.96(3)
_cell_angle_gamma 90.00
_cell_formula_units_Z 8
_cell_length_a 22.997(5)
_cell_length_b 10.679(2)
_cell_length_c 14.899(3)
_cell_measurement_reflns_used 4191
_cell_measurement_temperature 293(2)
_cell_measurement_theta_max 27.480
_cell_measurement_theta_min 2.6124
_cell_volume 3654.1(13)
_computing_cell_refinement 'CrystalClear (Rigaku, 2005)'
_computing_data_collection 'CrystalClear (Rigaku, 2005)'
_computing_data_reduction 'CrystalClear (Rigaku, 2005)'
_computing_molecular_graphics 'SHELXTL (Sheldrick, 2008)'
_computing_publication_material 'SHELXTL (Sheldrick, 2008)'
_computing_structure_refinement 'SHELXTL (Sheldrick, 2008)'
_computing_structure_solution 'SHELXTL (Sheldrick, 2008)'
_diffrn_ambient_temperature 293(2)
_diffrn_detector_area_resol_mean 13.6612
_diffrn_measured_fraction_theta_full 0.998
_diffrn_measured_fraction_theta_max 0.998
_diffrn_measurement_device_type 'Rigaku Mercury2'
_diffrn_measurement_method CCD_Profile_fitting
_diffrn_radiation_monochromator graphite
_diffrn_radiation_source 'fine-focus sealed tube'
_diffrn_radiation_type MoK\a
_diffrn_radiation_wavelength 0.71073
_diffrn_reflns_av_R_equivalents 0.0662
_diffrn_reflns_av_sigmaI/netI 0.0534
_diffrn_reflns_limit_h_max 29
_diffrn_reflns_limit_h_min -29
_diffrn_reflns_limit_k_max 13
_diffrn_reflns_limit_k_min -13
_diffrn_reflns_limit_l_max 19
_diffrn_reflns_limit_l_min -19
_diffrn_reflns_number 18531
_diffrn_reflns_theta_full 27.48
_diffrn_reflns_theta_max 27.48
_diffrn_reflns_theta_min 3.18
_exptl_absorpt_coefficient_mu 0.241
_exptl_absorpt_correction_type none
_exptl_crystal_colour colorless
_exptl_crystal_density_diffrn 1.377
_exptl_crystal_density_method 'not measured'
_exptl_crystal_description prism
_exptl_crystal_F_000 1584
_exptl_crystal_size_max 0.20
_exptl_crystal_size_mid 0.20
_exptl_crystal_size_min 0.20
_refine_diff_density_max 0.592
_refine_diff_density_min -0.343
_refine_ls_extinction_method none
_refine_ls_goodness_of_fit_ref 1.035
_refine_ls_hydrogen_treatment constr
_refine_ls_matrix_type full
_refine_ls_number_parameters 235
_refine_ls_number_reflns 4191
_refine_ls_number_restraints 1
_refine_ls_restrained_S_all 1.035
_refine_ls_R_factor_all 0.1209
_refine_ls_R_factor_gt 0.0702
_refine_ls_shift/su_max 0.000
_refine_ls_shift/su_mean 0.000
_refine_ls_structure_factor_coef Fsqd
_refine_ls_weighting_details 'calc w=1/[\s^2^(Fo^2^)+(0.0836P)^2^+4.9367P] where P=(Fo^2^+2Fc^2^)/3'
_refine_ls_weighting_scheme calc
_refine_ls_wR_factor_gt 0.1731
_refine_ls_wR_factor_ref 0.2017
_reflns_number_gt 2478
_reflns_number_total 4191
_reflns_threshold_expression I>2sigma(I)
_cod_data_source_file xu5487.cif
_cod_data_source_block I
_cod_original_cell_volume 3654.2(13)
_cod_original_sg_symbol_H-M 'C 2/c'
_cod_database_code 2234467
_cod_database_fobs_code 2234467

loop_
_symmetry_equiv_pos_as_xyz
'x, y, z'
'-x, y, -z+1/2'
'x+1/2, y+1/2, z'
'-x+1/2, y+1/2, -z+1/2'
'-x, -y, -z'
'x, -y, z-1/2'
'-x+1/2, -y+1/2, -z'
'x+1/2, -y+1/2, z-1/2'

loop_
_atom_site_type_symbol
_atom_site_label
_atom_site_fract_x
_atom_site_fract_y
_atom_site_fract_z
_atom_site_U_iso_or_equiv
_atom_site_adp_type
_atom_site_calc_flag
_atom_site_refinement_flags
_atom_site_occupancy
_atom_site_symmetry_multiplicity
Cl Cl1 0.14467(4) 0.33074(8) 0.21821(6) 0.0575(3) Uani d . 1 1
O O2 0.15678(19) 0.4547(4) 0.2333(4) 0.169(2) Uani d . 1 1
O O3 0.08570(14) 0.3054(5) 0.2221(3) 0.1361(16) Uani d . 1 1
O O4 0.1785(2) 0.2616(5) 0.2795(3) 0.165(2) Uani d . 1 1
O O5 0.16055(18) 0.3058(5) 0.1321(3) 0.1407(16) Uani d . 1 1
N N1 0.18775(11) 0.9619(2) 0.12783(16) 0.0469(6) Uani d D 1 1
H H1 0.1571 0.9991 0.1172 0.070 Uiso d RD 1 1
C C11 0.09773(15) 0.9566(3) 0.2946(2) 0.0544(8) Uani d . 1 1
H H11A 0.0957 1.0410 0.2796 0.065 Uiso calc R 1 1
C C9 0.05497(14) 0.7774(3) 0.3637(2) 0.0491(8) Uani d . 1 1
C C12 0.01047(14) 0.7227(3) 0.4209(2) 0.0484(8) Uani d . 1 1
C C18 0.04350(14) 0.8644(3) 0.5429(2) 0.0481(8) Uani d . 1 1
N N2 0.07272(13) 0.9427(3) 0.57063(19) 0.0621(8) Uani d . 1 1
C C6 0.14489(14) 0.8859(3) 0.27003(19) 0.0511(8) Uani d . 1 1
C C17 0.00559(13) 0.7666(3) 0.5091(2) 0.0456(7) Uani d . 1 1
O O1 0.22810(13) 0.9243(3) -0.04846(17) 0.0813(9) Uani d . 1 1
C C1 0.18162(17) 0.8401(3) 0.0800(2) 0.0637(10) Uani d . 1 1
H H1A 0.1465 0.7981 0.0974 0.076 Uiso calc R 1 1
H H1B 0.2146 0.7870 0.0966 0.076 Uiso calc R 1 1
C C16 -0.03494(14) 0.7160(3) 0.5651(2) 0.0561(8) Uani d . 1 1
H H16A -0.0378 0.7466 0.6232 0.067 Uiso calc R 1 1
C C10 0.05393(15) 0.9032(3) 0.3408(2) 0.0529(8) Uani d . 1 1
H H10A 0.0229 0.9526 0.3571 0.063 Uiso calc R 1 1
C C7 0.14461(17) 0.7581(4) 0.2892(2) 0.0691(11) Uani d . 1 1
H H7A 0.1749 0.7079 0.2710 0.083 Uiso calc R 1 1
C C4 0.23714(16) 1.0349(4) 0.0925(2) 0.0612(9) Uani d . 1 1
H H4B 0.2737 0.9941 0.1100 0.073 Uiso calc R 1 1
H H4C 0.2378 1.1183 0.1183 0.073 Uiso calc R 1 1
C C8 0.10025(18) 0.7053(4) 0.3347(3) 0.0687(11) Uani d . 1 1
H H8A 0.1007 0.6197 0.3461 0.082 Uiso calc R 1 1
C C13 -0.02633(18) 0.6260(4) 0.3924(3) 0.0658(10) Uani d . 1 1
H H13A -0.0239 0.5939 0.3347 0.079 Uiso calc R 1 1
C C5 0.19543(15) 0.9467(4) 0.2283(2) 0.0598(9) Uani d . 1 1
H H5B 0.2300 0.8969 0.2421 0.072 Uiso calc R 1 1
H H5C 0.2017 1.0286 0.2553 0.072 Uiso calc R 1 1
C C2 0.17854(19) 0.8610(4) -0.0204(3) 0.0775(12) Uani d . 1 1
H H2B 0.1753 0.7808 -0.0508 0.093 Uiso calc R 1 1
H H2C 0.1440 0.9095 -0.0373 0.093 Uiso calc R 1 1
C C3 0.23077(19) 1.0439(4) -0.0083(3) 0.0776(12) Uani d . 1 1
H H3B 0.1956 1.0901 -0.0254 0.093 Uiso calc R 1 1
H H3C 0.2636 1.0897 -0.0302 0.093 Uiso calc R 1 1
C C15 -0.07050(16) 0.6209(4) 0.5342(3) 0.0669(10) Uani d . 1 1
H H15A -0.0974 0.5861 0.5714 0.080 Uiso calc R 1 1
C C14 -0.06639(18) 0.5771(4) 0.4484(3) 0.0739(11) Uani d . 1 1
H H14A -0.0910 0.5132 0.4276 0.089 Uiso calc R 1 1

loop_
_atom_site_aniso_label
_atom_site_aniso_U_11
_atom_site_aniso_U_22
_atom_site_aniso_U_33
_atom_site_aniso_U_12
_atom_site_aniso_U_13
_atom_site_aniso_U_23
Cl1 0.0575(5) 0.0613(5) 0.0536(5) -0.0065(4) 0.0016(4) 0.0024(4)
O2 0.138(4) 0.073(2) 0.288(6) 0.009(2) -0.070(4) -0.045(3)
O3 0.070(2) 0.234(5) 0.105(3) -0.045(3) 0.0218(18) -0.030(3)
O4 0.152(4) 0.166(4) 0.172(4) -0.017(3) -0.058(3) 0.105(4)
O5 0.131(3) 0.204(5) 0.093(3) -0.004(3) 0.050(2) -0.013(3)
N1 0.0430(14) 0.0590(16) 0.0390(13) 0.0028(12) 0.0041(11) 0.0011(12)
C11 0.065(2) 0.057(2) 0.0423(17) 0.0102(17) 0.0091(15) 0.0034(15)
C9 0.0586(19) 0.0542(19) 0.0345(15) 0.0071(16) 0.0033(14) 0.0018(14)
C12 0.0531(18) 0.0508(18) 0.0410(17) 0.0039(15) 0.0011(14) 0.0037(14)
C18 0.0490(19) 0.058(2) 0.0377(16) 0.0062(16) 0.0078(14) 0.0009(15)
N2 0.0631(19) 0.070(2) 0.0531(17) -0.0088(16) 0.0029(14) -0.0086(15)
C6 0.0535(19) 0.070(2) 0.0296(15) 0.0066(16) 0.0025(13) 0.0023(15)
C17 0.0445(16) 0.0491(18) 0.0435(17) 0.0022(14) 0.0039(13) 0.0038(14)
O1 0.088(2) 0.102(2) 0.0570(16) -0.0190(17) 0.0321(14) -0.0119(15)
C1 0.067(2) 0.068(2) 0.057(2) -0.0121(19) 0.0167(18) -0.0106(18)
C16 0.0545(19) 0.061(2) 0.054(2) 0.0009(17) 0.0109(16) 0.0085(17)
C10 0.059(2) 0.059(2) 0.0415(17) 0.0151(16) 0.0104(15) 0.0036(15)
C7 0.071(2) 0.076(3) 0.062(2) 0.031(2) 0.0225(19) 0.018(2)
C4 0.061(2) 0.065(2) 0.058(2) -0.0091(18) 0.0111(17) -0.0017(18)
C8 0.087(3) 0.057(2) 0.064(2) 0.021(2) 0.021(2) 0.0148(18)
C13 0.079(3) 0.066(2) 0.052(2) -0.010(2) -0.0044(19) -0.0075(18)
C5 0.054(2) 0.089(3) 0.0355(16) -0.0001(18) -0.0010(14) 0.0057(17)
C2 0.082(3) 0.101(3) 0.051(2) -0.023(2) 0.019(2) -0.020(2)
C3 0.084(3) 0.094(3) 0.056(2) -0.013(2) 0.019(2) 0.012(2)
C15 0.058(2) 0.068(2) 0.076(3) -0.0089(19) 0.0103(19) 0.015(2)
C14 0.073(3) 0.061(2) 0.087(3) -0.018(2) -0.004(2) 0.001(2)

loop_
_atom_type_symbol
_atom_type_description
_atom_type_scat_dispersion_real
_atom_type_scat_dispersion_imag
_atom_type_scat_source
C C 0.0033 0.0016 'International Tables Vol C Tables 4.2.6.8 and 6.1.1.4'
H H 0.0000 0.0000 'International Tables Vol C Tables 4.2.6.8 and 6.1.1.4'
N N 0.0061 0.0033 'International Tables Vol C Tables 4.2.6.8 and 6.1.1.4'
O O 0.0106 0.0060 'International Tables Vol C Tables 4.2.6.8 and 6.1.1.4'
Cl Cl 0.1484 0.1585 'International Tables Vol C Tables 4.2.6.8 and 6.1.1.4'

loop_
_geom_angle_atom_site_label_1
_geom_angle_atom_site_label_2
_geom_angle_atom_site_label_3
_geom_angle
O2 Cl1 O5 106.2(3)
O2 Cl1 O4 107.8(3)
O5 Cl1 O4 110.1(3)
O2 Cl1 O3 111.9(3)
O5 Cl1 O3 107.9(3)
O4 Cl1 O3 112.8(3)
C1 N1 C4 110.0(3)
C1 N1 C5 112.7(3)
C4 N1 C5 110.7(3)
C1 N1 H1 105.8
C4 N1 H1 109.9
C5 N1 H1 107.5
C10 C11 C6 120.7(3)
C10 C11 H11A 119.6
C6 C11 H11A 119.6
C8 C9 C10 117.8(3)
C8 C9 C12 120.9(3)
C10 C9 C12 121.3(3)
C13 C12 C17 117.3(3)
C13 C12 C9 122.9(3)
C17 C12 C9 119.8(3)
N2 C18 C17 178.8(4)
C11 C6 C7 117.8(3)
C11 C6 C5 120.6(3)
C7 C6 C5 121.5(3)
C16 C17 C12 121.3(3)
C16 C17 C18 119.0(3)
C12 C17 C18 119.7(3)
C2 O1 C3 109.1(3)
N1 C1 C2 110.2(3)
N1 C1 H1A 109.6
C2 C1 H1A 109.6
N1 C1 H1B 109.6
C2 C1 H1B 109.6
H1A C1 H1B 108.1
C15 C16 C17 119.5(3)
C15 C16 H16A 120.3
C17 C16 H16A 120.3
C11 C10 C9 121.5(3)
C11 C10 H10A 119.3
C9 C10 H10A 119.3
C8 C7 C6 120.9(3)
C8 C7 H7A 119.5
C6 C7 H7A 119.5
N1 C4 C3 110.4(3)
N1 C4 H4B 109.6
C3 C4 H4B 109.6
N1 C4 H4C 109.6
C3 C4 H4C 109.6
H4B C4 H4C 108.1
C7 C8 C9 121.1(3)
C7 C8 H8A 119.5
C9 C8 H8A 119.5
C14 C13 C12 120.8(4)
C14 C13 H13A 119.6
C12 C13 H13A 119.6
C6 C5 N1 114.0(3)
C6 C5 H5B 108.8
N1 C5 H5B 108.8
C6 C5 H5C 108.8
N1 C5 H5C 108.8
H5B C5 H5C 107.7
O1 C2 C1 111.5(3)
O1 C2 H2B 109.3
C1 C2 H2B 109.3
O1 C2 H2C 109.3
C1 C2 H2C 109.3
H2B C2 H2C 108.0
O1 C3 C4 111.4(3)
O1 C3 H3B 109.3
C4 C3 H3B 109.3
O1 C3 H3C 109.3
C4 C3 H3C 109.3
H3B C3 H3C 108.0
C14 C15 C16 120.0(4)
C14 C15 H15A 120.0
C16 C15 H15A 120.0
C15 C14 C13 121.1(4)
C15 C14 H14A 119.4
C13 C14 H14A 119.4

loop_
_geom_bond_atom_site_label_1
_geom_bond_atom_site_label_2
_geom_bond_distance
Cl1 O2 1.369(4)
Cl1 O5 1.377(4)
Cl1 O4 1.383(4)
Cl1 O3 1.387(3)
N1 C1 1.486(4)
N1 C4 1.495(4)
N1 C5 1.507(4)
N1 H1 0.8180
C11 C10 1.373(5)
C11 C6 1.385(4)
C11 H11A 0.9300
C9 C8 1.382(5)
C9 C10 1.386(5)
C9 C12 1.485(4)
C12 C13 1.388(5)
C12 C17 1.404(4)
C18 N2 1.136(4)
C18 C17 1.435(5)
C6 C7 1.395(5)
C6 C5 1.494(5)
C17 C16 1.393(4)
O1 C2 1.407(5)
O1 C3 1.411(5)
C1 C2 1.511(5)
C1 H1A 0.9700
C1 H1B 0.9700
C16 C15 1.369(5)
C16 H16A 0.9300
C10 H10A 0.9300
C7 C8 1.374(5)
C7 H7A 0.9300
C4 C3 1.505(5)
C4 H4B 0.9700
C4 H4C 0.9700
C8 H8A 0.9300
C13 C14 1.378(5)
C13 H13A 0.9300
C5 H5B 0.9700
C5 H5C 0.9700
C2 H2B 0.9700
C2 H2C 0.9700
C3 H3B 0.9700
C3 H3C 0.9700
C15 C14 1.369(5)
C15 H15A 0.9300
C14 H14A 0.9300

loop_
_geom_hbond_atom_site_label_D
_geom_hbond_atom_site_label_H
_geom_hbond_atom_site_label_A
_geom_hbond_site_symmetry_A
_geom_hbond_distance_DH
_geom_hbond_distance_HA
_geom_hbond_distance_DA
_geom_hbond_angle_DHA
N1 H1 N2 6_575 0.82 2.12 2.921(4) 166.3
C2 H2B O4 6_565 0.97 2.57 3.255(5) 127.5
C5 H5B O4 4 0.97 2.59 3.515(6) 160.7
C5 H5C O4 1_565 0.97 2.57 3.474(7) 154.4

loop_
_geom_torsion_atom_site_label_1
_geom_torsion_atom_site_label_2
_geom_torsion_atom_site_label_3
_geom_torsion_atom_site_label_4
_geom_torsion
C8 C9 C12 C13 -62.6(5)
C10 C9 C12 C13 120.2(4)
C8 C9 C12 C17 115.6(4)
C10 C9 C12 C17 -61.7(4)
C10 C11 C6 C7 3.6(5)
C10 C11 C6 C5 -173.6(3)
C13 C12 C17 C16 -0.6(5)
C9 C12 C17 C16 -178.9(3)
C13 C12 C17 C18 178.5(3)
C9 C12 C17 C18 0.3(4)
N2 C18 C17 C16 -35(18)
N2 C18 C17 C12 146(18)
C4 N1 C1 C2 -51.8(4)
C5 N1 C1 C2 -175.8(3)
C12 C17 C16 C15 0.5(5)
C18 C17 C16 C15 -178.7(3)
C6 C11 C10 C9 -0.6(5)
C8 C9 C10 C11 -3.1(5)
C12 C9 C10 C11 174.2(3)
C11 C6 C7 C8 -2.9(5)
C5 C6 C7 C8 174.2(3)
C1 N1 C4 C3 51.9(4)
C5 N1 C4 C3 177.1(3)
C6 C7 C8 C9 -0.8(6)
C10 C9 C8 C7 3.8(6)
C12 C9 C8 C7 -173.6(3)
C17 C12 C13 C14 0.9(5)
C9 C12 C13 C14 179.0(4)
C11 C6 C5 N1 -85.9(4)
C7 C6 C5 N1 97.0(4)
C1 N1 C5 C6 -62.2(4)
C4 N1 C5 C6 174.2(3)
C3 O1 C2 C1 -62.5(5)
N1 C1 C2 O1 58.0(5)
C2 O1 C3 C4 62.4(4)
N1 C4 C3 O1 -57.6(4)
C17 C16 C15 C14 -0.6(6)
C16 C15 C14 C13 0.8(6)
C12 C13 C14 C15 -1.0(6)

loop_
_cod_related_entry_id
_cod_related_entry_database
_cod_related_entry_code
1 ChemSpider 30657658
